data_4033547
loop_
_publ_author_name
'Tamizmani, Masilamani'
'Ramesh, Balu'
'Jeganmohan, Masilamani'

_publ_section_title
;
 Ruthenium(II)-Catalyzed Redox-Free [3 + 2] Cycloaddition of N-Sulfonyl
 Aromatic Aldimines with Maleimides.
;
_journal_issue 7
_journal_name_full 'The Journal of organic chemistry'
_journal_page_first 3746
_journal_page_last 3755
_journal_paper_doi 10.1021/acs.joc.8b00102
_journal_volume 83
_journal_year 2018
_chemical_formula_sum 'C21 H22 N2 O4 S'
_chemical_formula_weight 398.46
_space_group_crystal_system monoclinic
_space_group_IT_number 14
_space_group_name_Hall '-P 2yn'
_space_group_name_H-M_alt 'P 1 21/n 1'
_symmetry_space_group_name_Hall '-P 2yn'
_symmetry_space_group_name_H-M 'P 1 21/n 1'
_atom_sites_solution_hydrogens mixed
_audit_creation_method SHELXL-2014/7
_cell_angle_alpha 90
_cell_angle_beta 110.4289(14)
_cell_angle_gamma 90
_cell_formula_units_Z 4
_cell_length_a 13.3967(5)
_cell_length_b 8.2622(3)
_cell_length_c 19.1027(6)
_cell_measurement_reflns_used 5904
_cell_measurement_temperature 296(2)
_cell_measurement_theta_max 26.83
_cell_measurement_theta_min 2.28
_cell_volume 1981.42(12)
_computing_cell_refinement 'Bruker SAINT'
_computing_data_collection 'Bruker APEX2'
_computing_data_reduction 'Bruker SAINT'
_computing_molecular_graphics 'Bruker SHELXTL'
_computing_publication_material 'Bruker SHELXTL'
_computing_structure_refinement 'SHELXL-2014/7 (Sheldrick, 2014)'
_computing_structure_solution 'SHELXS-97 (Sheldrick 2008)'
_diffrn_ambient_temperature 296(2)
_diffrn_measured_fraction_theta_full 0.999
_diffrn_measured_fraction_theta_max 0.999
_diffrn_measurement_device_type 'Bruker APEX-II CCD'
_diffrn_measurement_method '\f and \w scans'
_diffrn_radiation_type MoK\a
_diffrn_radiation_wavelength 0.71073
_diffrn_reflns_av_R_equivalents 0.0254
_diffrn_reflns_av_unetI/netI 0.0237
_diffrn_reflns_Laue_measured_fraction_full 0.999
_diffrn_reflns_Laue_measured_fraction_max 0.999
_diffrn_reflns_limit_h_max 14
_diffrn_reflns_limit_h_min -15
_diffrn_reflns_limit_k_max 9
_diffrn_reflns_limit_k_min -9
_diffrn_reflns_limit_l_max 22
_diffrn_reflns_limit_l_min -22
_diffrn_reflns_number 15297
_diffrn_reflns_point_group_measured_fraction_full 0.999
_diffrn_reflns_point_group_measured_fraction_max 0.999
_diffrn_reflns_theta_full 24.994
_diffrn_reflns_theta_max 24.994
_diffrn_reflns_theta_min 1.624
_exptl_absorpt_coefficient_mu 0.193
_exptl_absorpt_correction_type none
_exptl_crystal_colour colourless
_exptl_crystal_density_diffrn 1.336
_exptl_crystal_description Rectangular
_exptl_crystal_F_000 840
_exptl_crystal_size_max 0.220
_exptl_crystal_size_mid 0.150
_exptl_crystal_size_min 0.100
_refine_diff_density_max 0.221
_refine_diff_density_min -0.405
_refine_diff_density_rms 0.049
_refine_ls_extinction_method none
_refine_ls_goodness_of_fit_ref 1.027
_refine_ls_hydrogen_treatment mixed
_refine_ls_matrix_type full
_refine_ls_number_parameters 260
_refine_ls_number_reflns 3483
_refine_ls_number_restraints 0
_refine_ls_restrained_S_all 1.027
_refine_ls_R_factor_all 0.0498
_refine_ls_R_factor_gt 0.0395
_refine_ls_shift/su_max 0.000
_refine_ls_shift/su_mean 0.000
_refine_ls_structure_factor_coef Fsqd
_refine_ls_weighting_details 'w=1/[\s^2^(Fo^2^)+(0.0427P)^2^+1.0423P] where P=(Fo^2^+2Fc^2^)/3'
_refine_ls_weighting_scheme calc
_refine_ls_wR_factor_gt 0.0927
_refine_ls_wR_factor_ref 0.1005
_reflns_Friedel_coverage 0.000
_reflns_number_gt 2888
_reflns_number_total 3483
_reflns_threshold_expression 'I > 2\s(I)'
_cod_data_source_file jo8b00102_si_002.cif
_cod_data_source_block 257
_cod_depositor_comments 'Adding full bibliography for 4033547.cif.'
_cod_database_code 4033547
_shelx_shelxl_version_number 2014/7
_shelx_space_group_comment
; 
The symmetry employed for this shelxl refinement is uniquely defined 
by the following loop, which should always be used as a source of 
symmetry information in preference to the above space-group names. 
They are only intended as comments. 
;
_shelx_estimated_absorpt_t_min 0.959
_shelx_estimated_absorpt_t_max 0.981

loop_
_space_group_symop_operation_xyz
'x, y, z'
'-x+1/2, y+1/2, -z+1/2'
'-x, -y, -z'
'x-1/2, -y-1/2, z-1/2'

loop_
_atom_site_label
_atom_site_type_symbol
_atom_site_fract_x
_atom_site_fract_y
_atom_site_fract_z
_atom_site_U_iso_or_equiv
_atom_site_adp_type
_atom_site_occupancy
_atom_site_site_symmetry_order
_atom_site_calc_flag
_atom_site_refinement_flags_posn
_atom_site_refinement_flags_adp
C1 C 0.58474(13) 0.8019(2) 0.37313(9) 0.0289(4) Uani 1 1 d . .
C2 C 0.61394(15) 0.6989(2) 0.43480(10) 0.0382(4) Uani 1 1 d . .
C3 C 0.64057(17) 0.7706(3) 0.50474(11) 0.0486(5) Uani 1 1 d . .
H3 H 0.6604 0.7053 0.5471 0.058 Uiso 1 1 calc R U
C4 C 0.63830(18) 0.9363(3) 0.51288(11) 0.0533(6) Uani 1 1 d . .
H4 H 0.6575 0.9805 0.5605 0.064 Uiso 1 1 calc R U
C5 C 0.60814(17) 1.0373(3) 0.45174(11) 0.0457(5) Uani 1 1 d . .
H5 H 0.6058 1.1488 0.4575 0.055 Uiso 1 1 calc R U
C6 C 0.58134(14) 0.9683(2) 0.38129(9) 0.0313(4) Uani 1 1 d . .
C7 C 0.54131(14) 1.0529(2) 0.30650(10) 0.0323(4) Uani 1 1 d . .
H7 H 0.5944 1.1277 0.3003 0.039 Uiso 1 1 calc R U
C8 C 0.43536(15) 1.1360(2) 0.29347(10) 0.0363(4) Uani 1 1 d . .
C9 C 0.39641(15) 0.9206(2) 0.21122(10) 0.0356(4) Uani 1 1 d . .
C10 C 0.51591(14) 0.9149(2) 0.24918(9) 0.0310(4) Uani 1 1 d . .
H10 H 0.5513 0.9332 0.2128 0.037 Uiso 1 1 calc R U
C11 C 0.55444(13) 0.7537(2) 0.29185(9) 0.0278(4) Uani 1 1 d . .
H11 H 0.4953 0.6763 0.2788 0.033 Uiso 1 1 calc R U
C12 C 0.6157(2) 0.5180(3) 0.42662(13) 0.0625(7) Uani 1 1 d . .
H12A H 0.5475 0.4816 0.3935 0.094 Uiso 1 1 calc R U
H12B H 0.6311 0.4681 0.4746 0.094 Uiso 1 1 calc R U
H12C H 0.6697 0.4887 0.4065 0.094 Uiso 1 1 calc R U
C13 C 0.24475(15) 1.0949(3) 0.21204(12) 0.0486(5) Uani 1 1 d . .
H13A H 0.2275 1.1422 0.2529 0.058 Uiso 1 1 calc R U
H13B H 0.2021 0.9978 0.1960 0.058 Uiso 1 1 calc R U
C14 C 0.2172(2) 1.2127(4) 0.14850(15) 0.0764(8) Uani 1 1 d . .
H14A H 0.2573 1.3105 0.1647 0.115 Uiso 1 1 calc R U
H14B H 0.1424 1.2368 0.1321 0.115 Uiso 1 1 calc R U
H14C H 0.2342 1.1663 0.1080 0.115 Uiso 1 1 calc R U
C15 C 0.58014(15) 0.6218(2) 0.12742(10) 0.0365(4) Uani 1 1 d . .
C16 C 0.47246(17) 0.6235(3) 0.08779(12) 0.0491(5) Uani 1 1 d . .
H16 H 0.4251 0.5770 0.1077 0.059 Uiso 1 1 calc R U
C17 C 0.43530(19) 0.6953(3) 0.01790(12) 0.0576(6) Uani 1 1 d . .
H17 H 0.3624 0.6963 -0.0087 0.069 Uiso 1 1 calc R U
C18 C 0.5031(2) 0.7649(3) -0.01312(12) 0.0541(6) Uani 1 1 d . .
C19 C 0.6103(2) 0.7598(3) 0.02712(13) 0.0638(7) Uani 1 1 d . .
H19 H 0.6576 0.8044 0.0066 0.077 Uiso 1 1 calc R U
C20 C 0.64978(18) 0.6908(3) 0.09691(12) 0.0552(6) Uani 1 1 d . .
H20 H 0.7227 0.6905 0.1234 0.066 Uiso 1 1 calc R U
C21 C 0.4623(3) 0.8452(3) -0.08894(13) 0.0862(10) Uani 1 1 d . .
H21A H 0.4916 0.9522 -0.0853 0.129 Uiso 1 1 calc R U
H21B H 0.3860 0.8517 -0.1058 0.129 Uiso 1 1 calc R U
H21C H 0.4833 0.7827 -0.1238 0.129 Uiso 1 1 calc R U
N1 N 0.35745(12) 1.05157(18) 0.23832(9) 0.0368(4) Uani 1 1 d . .
N2 N 0.64598(13) 0.67962(19) 0.27884(8) 0.0331(4) Uani 1 1 d . .
O1 O 0.41853(12) 1.25211(17) 0.32578(9) 0.0554(4) Uani 1 1 d . .
O2 O 0.34121(11) 0.8266(2) 0.16565(8) 0.0569(4) Uani 1 1 d . .
O3 O 0.73612(13) 0.48012(19) 0.22858(8) 0.0581(4) Uani 1 1 d . .
O4 O 0.55278(14) 0.42910(17) 0.22584(8) 0.0574(4) Uani 1 1 d . .
S1 S 0.63068(4) 0.53748(5) 0.21765(3) 0.03909(16) Uani 1 1 d . .
H1N H 0.6923(17) 0.741(3) 0.2802(12) 0.043(6) Uiso 1 1 d . .

loop_
_atom_site_aniso_label
_atom_site_aniso_U_11
_atom_site_aniso_U_22
_atom_site_aniso_U_33
_atom_site_aniso_U_23
_atom_site_aniso_U_13
_atom_site_aniso_U_12
C1 0.0260(9) 0.0300(9) 0.0298(9) 0.0001(7) 0.0086(7) 0.0004(7)
C2 0.0402(11) 0.0371(10) 0.0348(10) 0.0059(8) 0.0097(8) 0.0008(9)
C3 0.0534(13) 0.0576(14) 0.0299(10) 0.0063(9) 0.0081(9) 0.0021(11)
C4 0.0627(15) 0.0614(15) 0.0310(11) -0.0121(10) 0.0100(10) -0.0012(11)
C5 0.0514(13) 0.0377(11) 0.0449(12) -0.0132(9) 0.0130(9) -0.0023(9)
C6 0.0289(10) 0.0305(9) 0.0340(9) -0.0012(8) 0.0102(7) -0.0026(7)
C7 0.0294(10) 0.0254(9) 0.0412(10) 0.0024(8) 0.0115(8) -0.0023(7)
C8 0.0387(11) 0.0267(9) 0.0435(10) 0.0053(8) 0.0141(8) 0.0029(8)
C9 0.0364(10) 0.0382(10) 0.0302(9) 0.0017(8) 0.0092(8) 0.0054(8)
C10 0.0306(9) 0.0334(9) 0.0304(9) 0.0043(7) 0.0125(7) 0.0031(8)
C11 0.0266(9) 0.0263(8) 0.0304(9) 0.0002(7) 0.0098(7) -0.0003(7)
C12 0.0913(19) 0.0371(12) 0.0512(13) 0.0140(10) 0.0152(12) 0.0056(12)
C13 0.0309(11) 0.0491(12) 0.0623(13) -0.0008(11) 0.0119(9) 0.0094(9)
C14 0.0572(16) 0.084(2) 0.0750(18) 0.0226(15) 0.0067(13) 0.0275(14)
C15 0.0410(11) 0.0327(10) 0.0374(10) -0.0057(8) 0.0156(8) 0.0032(8)
C16 0.0430(12) 0.0562(13) 0.0507(12) -0.0100(11) 0.0195(10) 0.0002(10)
C17 0.0498(14) 0.0615(15) 0.0500(13) -0.0134(11) 0.0029(11) 0.0125(11)
C18 0.0765(17) 0.0393(12) 0.0387(11) -0.0094(9) 0.0104(11) 0.0037(11)
C19 0.0722(18) 0.0727(17) 0.0482(13) 0.0056(12) 0.0233(12) -0.0161(14)
C20 0.0445(13) 0.0720(16) 0.0471(12) 0.0035(11) 0.0133(10) -0.0091(11)
C21 0.141(3) 0.0582(16) 0.0411(13) -0.0004(12) 0.0086(15) 0.0119(17)
N1 0.0304(8) 0.0345(8) 0.0434(9) 0.0021(7) 0.0100(7) 0.0068(7)
N2 0.0311(9) 0.0300(8) 0.0393(9) -0.0029(7) 0.0137(7) 0.0002(7)
O1 0.0526(10) 0.0373(8) 0.0719(10) -0.0127(7) 0.0163(8) 0.0092(7)
O2 0.0410(8) 0.0679(10) 0.0495(9) -0.0223(8) 0.0002(7) 0.0063(8)
O3 0.0627(10) 0.0552(9) 0.0588(10) 0.0050(7) 0.0244(8) 0.0325(8)
O4 0.0885(12) 0.0341(8) 0.0589(9) -0.0095(7) 0.0374(9) -0.0162(8)
S1 0.0518(3) 0.0269(2) 0.0423(3) -0.0011(2) 0.0213(2) 0.0069(2)

loop_
_atom_type_symbol
_atom_type_description
_atom_type_scat_dispersion_real
_atom_type_scat_dispersion_imag
_atom_type_scat_source
C C 0.0033 0.0016 'International Tables Vol C Tables 4.2.6.8 and 6.1.1.4'
H H 0.0000 0.0000 'International Tables Vol C Tables 4.2.6.8 and 6.1.1.4'
N N 0.0061 0.0033 'International Tables Vol C Tables 4.2.6.8 and 6.1.1.4'
O O 0.0106 0.0060 'International Tables Vol C Tables 4.2.6.8 and 6.1.1.4'
S S 0.1246 0.1234 'International Tables Vol C Tables 4.2.6.8 and 6.1.1.4'

loop_
_geom_angle_atom_site_label_1
_geom_angle_atom_site_label_2
_geom_angle_atom_site_label_3
_geom_angle
C6 C1 C2 121.40(16)
C6 C1 C11 111.63(15)
C2 C1 C11 126.96(16)
C3 C2 C1 117.04(18)
C3 C2 C12 121.03(18)
C1 C2 C12 121.93(18)
C4 C3 C2 121.54(19)
C4 C3 H3 119.2
C2 C3 H3 119.2
C5 C4 C3 121.18(19)
C5 C4 H4 119.4
C3 C4 H4 119.4
C4 C5 C6 118.27(18)
C4 C5 H5 120.9
C6 C5 H5 120.9
C1 C6 C5 120.56(17)
C1 C6 C7 111.54(15)
C5 C6 C7 127.83(17)
C6 C7 C8 111.56(15)
C6 C7 C10 104.37(13)
C8 C7 C10 104.92(14)
C6 C7 H7 111.9
C8 C7 H7 111.9
C10 C7 H7 111.9
O1 C8 N1 124.41(18)
O1 C8 C7 127.48(18)
N1 C8 C7 108.08(15)
O2 C9 N1 123.98(18)
O2 C9 C10 127.30(17)
N1 C9 C10 108.71(15)
C9 C10 C7 104.69(14)
C9 C10 C11 112.39(15)
C7 C10 C11 108.22(13)
C9 C10 H10 110.5
C7 C10 H10 110.5
C11 C10 H10 110.5
N2 C11 C1 110.03(13)
N2 C11 C10 114.40(14)
C1 C11 C10 103.49(13)
N2 C11 H11 109.6
C1 C11 H11 109.6
C10 C11 H11 109.6
C2 C12 H12A 109.5
C2 C12 H12B 109.5
H12A C12 H12B 109.5
C2 C12 H12C 109.5
H12A C12 H12C 109.5
H12B C12 H12C 109.5
N1 C13 C14 111.77(18)
N1 C13 H13A 109.3
C14 C13 H13A 109.3
N1 C13 H13B 109.3
C14 C13 H13B 109.3
H13A C13 H13B 107.9
C13 C14 H14A 109.5
C13 C14 H14B 109.5
H14A C14 H14B 109.5
C13 C14 H14C 109.5
H14A C14 H14C 109.5
H14B C14 H14C 109.5
C16 C15 C20 119.71(19)
C16 C15 S1 120.93(16)
C20 C15 S1 119.34(16)
C15 C16 C17 119.3(2)
C15 C16 H16 120.3
C17 C16 H16 120.3
C18 C17 C16 121.8(2)
C18 C17 H17 119.1
C16 C17 H17 119.1
C17 C18 C19 117.8(2)
C17 C18 C21 121.7(2)
C19 C18 C21 120.5(2)
C18 C19 C20 121.9(2)
C18 C19 H19 119.0
C20 C19 H19 119.0
C19 C20 C15 119.4(2)
C19 C20 H20 120.3
C15 C20 H20 120.3
C18 C21 H21A 109.5
C18 C21 H21B 109.5
H21A C21 H21B 109.5
C18 C21 H21C 109.5
H21A C21 H21C 109.5
H21B C21 H21C 109.5
C9 N1 C8 113.42(15)
C9 N1 C13 123.04(16)
C8 N1 C13 123.53(16)
C11 N2 S1 121.47(13)
C11 N2 H1N 114.8(16)
S1 N2 H1N 112.7(15)
O4 S1 O3 119.89(10)
O4 S1 N2 106.85(9)
O3 S1 N2 105.34(9)
O4 S1 C15 108.07(9)
O3 S1 C15 107.21(9)
N2 S1 C15 109.16(8)

loop_
_geom_bond_atom_site_label_1
_geom_bond_atom_site_label_2
_geom_bond_distance
C1 C6 1.387(2)
C1 C2 1.394(2)
C1 C11 1.515(2)
C2 C3 1.389(3)
C2 C12 1.504(3)
C3 C4 1.379(3)
C3 H3 0.9300
C4 C5 1.377(3)
C4 H4 0.9300
C5 C6 1.388(3)
C5 H5 0.9300
C6 C7 1.511(2)
C7 C8 1.517(3)
C7 C10 1.535(2)
C7 H7 0.9800
C8 O1 1.204(2)
C8 N1 1.385(2)
C9 O2 1.208(2)
C9 N1 1.379(2)
C9 C10 1.510(3)
C10 C11 1.553(2)
C10 H10 0.9800
C11 N2 1.467(2)
C11 H11 0.9800
C12 H12A 0.9600
C12 H12B 0.9600
C12 H12C 0.9600
C13 N1 1.460(2)
C13 C14 1.498(3)
C13 H13A 0.9700
C13 H13B 0.9700
C14 H14A 0.9600
C14 H14B 0.9600
C14 H14C 0.9600
C15 C16 1.376(3)
C15 C20 1.384(3)
C15 S1 1.7607(19)
C16 C17 1.385(3)
C16 H16 0.9300
C17 C18 1.372(3)
C17 H17 0.9300
C18 C19 1.373(3)
C18 C21 1.512(3)
C19 C20 1.375(3)
C19 H19 0.9300
C20 H20 0.9300
C21 H21A 0.9600
C21 H21B 0.9600
C21 H21C 0.9600
N2 S1 1.6187(16)
N2 H1N 0.79(2)
O3 S1 1.4345(15)
O4 S1 1.4246(15)

loop_
_geom_torsion_atom_site_label_1
_geom_torsion_atom_site_label_2
_geom_torsion_atom_site_label_3
_geom_torsion_atom_site_label_4
_geom_torsion
C6 C1 C2 C3 -0.7(3)
C11 C1 C2 C3 178.83(18)
C6 C1 C2 C12 178.7(2)
C11 C1 C2 C12 -1.8(3)
C1 C2 C3 C4 0.0(3)
C12 C2 C3 C4 -179.4(2)
C2 C3 C4 C5 0.8(4)
C3 C4 C5 C6 -0.9(3)
C2 C1 C6 C5 0.6(3)
C11 C1 C6 C5 -178.97(16)
C2 C1 C6 C7 -176.60(16)
C11 C1 C6 C7 3.8(2)
C4 C5 C6 C1 0.2(3)
C4 C5 C6 C7 176.91(19)
C1 C6 C7 C8 114.67(17)
C5 C6 C7 C8 -62.3(2)
C1 C6 C7 C10 1.90(19)
C5 C6 C7 C10 -175.07(18)
C6 C7 C8 O1 68.4(2)
C10 C7 C8 O1 -179.17(18)
C6 C7 C8 N1 -109.62(17)
C10 C7 C8 N1 2.80(19)
O2 C9 C10 C7 -174.61(19)
N1 C9 C10 C7 4.01(18)
O2 C9 C10 C11 -57.4(3)
N1 C9 C10 C11 121.25(16)
C6 C7 C10 C9 113.42(15)
C8 C7 C10 C9 -4.02(17)
C6 C7 C10 C11 -6.64(18)
C8 C7 C10 C11 -124.08(15)
C6 C1 C11 N2 114.95(17)
C2 C1 C11 N2 -64.6(2)
C6 C1 C11 C10 -7.70(19)
C2 C1 C11 C10 172.73(17)
C9 C10 C11 N2 133.81(15)
C7 C10 C11 N2 -111.08(16)
C9 C10 C11 C1 -106.49(16)
C7 C10 C11 C1 8.62(17)
C20 C15 C16 C17 -0.3(3)
S1 C15 C16 C17 178.04(16)
C15 C16 C17 C18 0.1(3)
C16 C17 C18 C19 0.7(3)
C16 C17 C18 C21 -179.1(2)
C17 C18 C19 C20 -1.3(4)
C21 C18 C19 C20 178.6(2)
C18 C19 C20 C15 1.1(4)
C16 C15 C20 C19 -0.2(3)
S1 C15 C20 C19 -178.61(18)
O2 C9 N1 C8 176.25(19)
C10 C9 N1 C8 -2.4(2)
O2 C9 N1 C13 -2.8(3)
C10 C9 N1 C13 178.48(16)
O1 C8 N1 C9 -178.41(18)
C7 C8 N1 C9 -0.3(2)
O1 C8 N1 C13 0.7(3)
C7 C8 N1 C13 178.79(16)
C14 C13 N1 C9 -91.6(2)
C14 C13 N1 C8 89.4(2)
C1 C11 N2 S1 147.17(13)
C10 C11 N2 S1 -96.85(17)
C11 N2 S1 O4 -43.15(16)
C11 N2 S1 O3 -171.68(14)
C11 N2 S1 C15 73.48(15)
C16 C15 S1 O4 21.23(19)
C20 C15 S1 O4 -160.39(17)
C16 C15 S1 O3 151.75(16)
C20 C15 S1 O3 -29.9(2)
C16 C15 S1 N2 -94.63(17)
C20 C15 S1 N2 83.75(18)
